data_7208218
loop_
_publ_author_name
'Yan, Xuhuan'
'Yan, Zhenzhong'
'Zhang, Ye'
'Liu, Weisheng'
'Tang, Yu'
'Tan, Minyu'

_publ_section_title
;
 Anions make the difference: conversion from zero- to one-dimensional
 structures and luminescent properties of lanthanide-based complexes
;
_journal_issue 15
_journal_name_full CrystEngComm
_journal_page_first 4989
_journal_paper_doi 10.1039/c2ce25210d
_journal_volume 14
_journal_year 2012
_chemical_formula_sum 'C84 H92 N14 O28 Tb2'
_chemical_formula_weight 2063.56
_chemical_name_systematic
;
?
;
_space_group_IT_number 14
_symmetry_cell_setting monoclinic
_symmetry_space_group_name_Hall '-P 2ybc'
_symmetry_space_group_name_H-M 'P 1 21/c 1'
_atom_sites_solution_hydrogens geom
_atom_sites_solution_primary direct
_atom_sites_solution_secondary difmap
_audit_creation_method SHELXL-97
_cell_angle_alpha 90.00
_cell_angle_beta 102.2270(10)
_cell_angle_gamma 90.00
_cell_formula_units_Z 2
_cell_length_a 16.5638(2)
_cell_length_b 14.0683(2)
_cell_length_c 19.7449(3)
_cell_measurement_temperature 294(2)
_cell_volume 4496.68(11)
_computing_structure_refinement 'SHELXL-97 (Sheldrick, 1997)'
_computing_structure_solution 'SHELXS-97 (Sheldrick, 1990)'
_diffrn_ambient_temperature 294(2)
_diffrn_measured_fraction_theta_full 0.989
_diffrn_measured_fraction_theta_max 0.989
_diffrn_radiation_monochromator graphite
_diffrn_radiation_source 'fine-focus sealed tube'
_diffrn_radiation_type MoK\a
_diffrn_radiation_wavelength 0.71073
_diffrn_reflns_av_R_equivalents 0.0398
_diffrn_reflns_av_sigmaI/netI 0.0511
_diffrn_reflns_limit_h_max 21
_diffrn_reflns_limit_h_min -21
_diffrn_reflns_limit_k_max 17
_diffrn_reflns_limit_k_min -15
_diffrn_reflns_limit_l_max 25
_diffrn_reflns_limit_l_min -23
_diffrn_reflns_number 26591
_diffrn_reflns_theta_full 27.11
_diffrn_reflns_theta_max 27.11
_diffrn_reflns_theta_min 1.79
_exptl_absorpt_coefficient_mu 1.646
_exptl_absorpt_correction_T_max 0.9222
_exptl_absorpt_correction_T_min 0.6209
_exptl_absorpt_correction_type multi-scan
_exptl_absorpt_process_details sadabs
_exptl_crystal_colour colorless
_exptl_crystal_density_diffrn 1.524
_exptl_crystal_density_method 'not measured'
_exptl_crystal_description block
_exptl_crystal_F_000 2096
_exptl_crystal_size_max 0.32
_exptl_crystal_size_mid 0.21
_exptl_crystal_size_min 0.05
_refine_diff_density_max 0.765
_refine_diff_density_min -0.612
_refine_diff_density_rms 0.079
_refine_ls_extinction_method none
_refine_ls_goodness_of_fit_ref 1.062
_refine_ls_hydrogen_treatment constr
_refine_ls_matrix_type full
_refine_ls_number_parameters 579
_refine_ls_number_reflns 9804
_refine_ls_number_restraints 0
_refine_ls_restrained_S_all 1.062
_refine_ls_R_factor_all 0.0638
_refine_ls_R_factor_gt 0.0374
_refine_ls_shift/su_max 0.000
_refine_ls_shift/su_mean 0.000
_refine_ls_structure_factor_coef Fsqd
_refine_ls_weighting_details 'calc w=1/[\s^2^(Fo^2^)+(0.0315P)^2^+0.0000P] where P=(Fo^2^+2Fc^2^)/3'
_refine_ls_weighting_scheme calc
_refine_ls_wR_factor_gt 0.0724
_refine_ls_wR_factor_ref 0.0821
_reflns_number_gt 6890
_reflns_number_total 9804
_reflns_threshold_expression >2sigma(I)
_cod_data_source_file c2ce25210d.txt
_cod_data_source_block 666994
_cod_depositor_comments
;
The following automatic conversions were performed:

'_symmetry_cell_setting' value 'Monoclinic' changed to 'monoclinic'
according to /home/saulius/struct/CIF-dictionaries/cif_core.dic
dictionary named 'cif_core.dic' version 2.4.1 from 2010-06-29.

Automatic conversion script
Id: cif_fix_values 1891 2012-01-12 08:04:46Z andrius 
;
_cod_original_sg_symbol_H-M P2(1)/c
_cod_database_code 7208218

loop_
_symmetry_equiv_pos_as_xyz
'x, y, z'
'-x, y+1/2, -z+1/2'
'-x, -y, -z'
'x, -y-1/2, z-1/2'

loop_
_atom_site_label
_atom_site_type_symbol
_atom_site_fract_x
_atom_site_fract_y
_atom_site_fract_z
_atom_site_U_iso_or_equiv
_atom_site_adp_type
_atom_site_occupancy
_atom_site_symmetry_multiplicity
_atom_site_calc_flag
_atom_site_refinement_flags
C1 C 0.0794(3) 0.7173(3) 0.7133(3) 0.0747(14) Uani 1 1 d .
H1 H 0.0927 0.7037 0.6709 0.090 Uiso 1 1 calc R
C2 C 0.5315(2) 0.1544(3) 1.13103(18) 0.0428(9) Uani 1 1 d .
C3 C 0.5207(2) 0.1449(3) 1.05455(18) 0.0487(10) Uani 1 1 d .
C4 C 0.3114(2) 0.5917(3) 0.89559(17) 0.0397(8) Uani 1 1 d .
C5 C 0.3875(2) 0.5321(3) 0.90466(16) 0.0385(8) Uani 1 1 d .
C6 C 0.4509(2) 0.5653(3) 0.87433(17) 0.0443(9) Uani 1 1 d .
H6 H 0.4444 0.6225 0.8502 0.053 Uiso 1 1 calc R
C7 C 0.3981(2) 0.4445(3) 0.94020(17) 0.0416(9) Uani 1 1 d .
C8 C 0.4712(2) 0.3940(3) 0.94429(19) 0.0486(10) Uani 1 1 d .
H8 H 0.4785 0.3360 0.9675 0.058 Uiso 1 1 calc R
C9 C 0.5326(2) 0.4290(3) 0.91439(19) 0.0533(10) Uani 1 1 d .
H9 H 0.5812 0.3946 0.9177 0.064 Uiso 1 1 calc R
C10 C 0.5232(2) 0.5145(3) 0.87949(19) 0.0541(11) Uani 1 1 d .
H10 H 0.5653 0.5378 0.8596 0.065 Uiso 1 1 calc R
C11 C 0.3413(2) 0.3197(3) 0.9992(2) 0.0577(11) Uani 1 1 d .
H11A H 0.3821 0.3199 1.0424 0.069 Uiso 1 1 calc R
H11B H 0.3578 0.2733 0.9684 0.069 Uiso 1 1 calc R
C12 C 0.2571(3) 0.2953(3) 1.0122(2) 0.0647(12) Uani 1 1 d .
H12A H 0.2401 0.3437 1.0413 0.078 Uiso 1 1 calc R
H12B H 0.2171 0.2938 0.9686 0.078 Uiso 1 1 calc R
C13 C 0.2504(3) 0.1237(4) 0.9992(3) 0.108(2) Uani 1 1 d .
H13A H 0.2014 0.0899 1.0053 0.130 Uiso 1 1 calc R
H13B H 0.2376 0.1499 0.9527 0.130 Uiso 1 1 calc R
C14 C 0.3061(3) 0.0609(5) 0.9996(4) 0.179(4) Uani 1 1 d .
H14A H 0.3103 0.0499 0.9520 0.214 Uiso 1 1 calc R
H14B H 0.2870 0.0021 1.0166 0.214 Uiso 1 1 calc R
C15 C 0.1771(2) 0.6208(3) 0.9277(2) 0.0558(11) Uani 1 1 d .
H15A H 0.1770 0.6799 0.9024 0.067 Uiso 1 1 calc R
H15B H 0.1672 0.6358 0.9732 0.067 Uiso 1 1 calc R
C16 C 0.1087(2) 0.5573(3) 0.8898(2) 0.0607(11) Uani 1 1 d .
C17 C 0.1103(3) 0.5233(4) 0.8249(3) 0.0829(15) Uani 1 1 d .
H17 H 0.1558 0.5357 0.8057 0.099 Uiso 1 1 calc R
C18 C 0.0418(3) 0.5360(4) 0.9177(3) 0.0938(17) Uani 1 1 d .
H18 H 0.0402 0.5565 0.9622 0.113 Uiso 1 1 calc R
C19 C 0.0453(4) 0.4708(4) 0.7879(4) 0.118(2) Uani 1 1 d .
H19 H 0.0471 0.4475 0.7441 0.141 Uiso 1 1 calc R
C20 C 0.4695(2) 0.1470(3) 1.23375(19) 0.0640(12) Uani 1 1 d .
H20A H 0.5223 0.1721 1.2580 0.077 Uiso 1 1 calc R
H20B H 0.4639 0.0832 1.2509 0.077 Uiso 1 1 calc R
C21 C 0.4011(2) 0.2084(3) 1.24910(18) 0.0476(10) Uani 1 1 d .
C22 C 0.3994(3) 0.3045(4) 1.2357(2) 0.0688(13) Uani 1 1 d .
H22 H 0.4406 0.3314 1.2165 0.083 Uiso 1 1 calc R
C23 C 0.3396(2) 0.1697(3) 1.27846(19) 0.0578(11) Uani 1 1 d .
H23 H 0.3396 0.1049 1.2881 0.069 Uiso 1 1 calc R
C24 C -0.0231(4) 0.4844(5) 0.8799(4) 0.125(3) Uani 1 1 d .
H24 H -0.0684 0.4709 0.8992 0.150 Uiso 1 1 calc R
C25 C -0.0221(4) 0.4534(5) 0.8164(5) 0.132(3) Uani 1 1 d .
H25 H -0.0670 0.4200 0.7912 0.158 Uiso 1 1 calc R
C26 C 0.3376(3) 0.3615(4) 1.2504(2) 0.0796(14) Uani 1 1 d .
H26 H 0.3370 0.4262 1.2405 0.096 Uiso 1 1 calc R
C27 C 0.2780(3) 0.2276(4) 1.2935(2) 0.0750(14) Uani 1 1 d .
H27 H 0.2370 0.2014 1.3133 0.090 Uiso 1 1 calc R
C28 C 0.2769(3) 0.3227(5) 1.2794(2) 0.0745(14) Uani 1 1 d .
H28 H 0.2352 0.3610 1.2895 0.089 Uiso 1 1 calc R
C29 C -0.0618(3) 0.6824(5) 0.6566(3) 0.139(3) Uani 1 1 d .
H29A H -0.0358 0.6687 0.6187 0.209 Uiso 1 1 calc R
H29B H -0.0996 0.7344 0.6444 0.209 Uiso 1 1 calc R
H29C H -0.0913 0.6273 0.6668 0.209 Uiso 1 1 calc R
C30 C -0.0273(3) 0.7269(4) 0.7811(3) 0.0991(18) Uani 1 1 d .
H30A H 0.0172 0.7528 0.8153 0.149 Uiso 1 1 calc R
H30B H -0.0459 0.6687 0.7981 0.149 Uiso 1 1 calc R
H30C H -0.0721 0.7716 0.7718 0.149 Uiso 1 1 calc R
C31 C 0.0670(4) 0.2433(5) 1.0344(3) 0.103(2) Uani 1 1 d .
H31 H 0.0892 0.3003 1.0229 0.123 Uiso 1 1 calc R
C32 C 0.0824(4) 0.0954(5) 1.0895(3) 0.119(2) Uani 1 1 d .
H32 H 0.1148 0.0489 1.1157 0.143 Uiso 1 1 calc R
C33 C 0.1186(4) 0.1781(4) 1.0735(3) 0.0825(15) Uani 1 1 d .
C34 C 0.2100(3) 0.1958(4) 1.0983(2) 0.0799(15) Uani 1 1 d .
H34A H 0.2168 0.2540 1.1253 0.096 Uiso 1 1 calc R
H34B H 0.2325 0.1444 1.1294 0.096 Uiso 1 1 calc R
C35 C -0.0170(4) 0.2272(6) 1.0115(4) 0.130(3) Uani 1 1 d .
H35 H -0.0502 0.2720 0.9842 0.156 Uiso 1 1 calc R
C36 C -0.0502(5) 0.1454(8) 1.0295(5) 0.153(4) Uani 1 1 d .
H36 H -0.1067 0.1344 1.0155 0.183 Uiso 1 1 calc R
C37 C -0.0015(6) 0.0806(7) 1.0672(5) 0.159(4) Uani 1 1 d .
H37 H -0.0246 0.0242 1.0788 0.191 Uiso 1 1 calc R
C38 C 0.4497(3) 0.1085(3) 1.0102(2) 0.0702(14) Uani 1 1 d .
C39 C 0.4488(4) 0.1027(4) 0.9396(3) 0.100(2) Uani 1 1 d .
H39 H 0.4024 0.0778 0.9100 0.121 Uiso 1 1 calc R
C40 C 0.5127(5) 0.1319(5) 0.9125(3) 0.116(3) Uani 1 1 d .
H40 H 0.5096 0.1282 0.8650 0.139 Uiso 1 1 calc R
C41 C 0.5826(4) 0.1671(4) 0.9554(2) 0.0948(19) Uani 1 1 d .
H41 H 0.6272 0.1866 0.9370 0.114 Uiso 1 1 calc R
C42 C 0.5865(3) 0.1735(3) 1.0259(2) 0.0663(12) Uani 1 1 d .
H42 H 0.6340 0.1974 1.0546 0.080 Uiso 1 1 calc R
Tb1 Tb 0.275185(9) 0.774215(13) 0.769023(8) 0.03930(7) Uani 1 1 d .
N1 N 0.3175(3) 0.6088(3) 0.69676(18) 0.0649(10) Uani 1 1 d .
N2 N 0.2619(2) 0.8838(3) 0.64211(17) 0.0599(9) Uani 1 1 d .
N3 N 0.20810(19) 0.9248(3) 0.84037(19) 0.0552(9) Uani 1 1 d .
N4 N 0.0012(2) 0.7081(3) 0.7176(2) 0.0720(11) Uani 1 1 d .
N5 N 0.25780(17) 0.5753(2) 0.93529(15) 0.0505(8) Uani 1 1 d .
H5 H 0.2716 0.5345 0.9682 0.061 Uiso 1 1 calc R
N6 N 0.25956(19) 0.2037(2) 1.04587(16) 0.0519(8) Uani 1 1 d .
N7 N 0.46814(17) 0.1428(3) 1.15970(16) 0.0590(9) Uani 1 1 d .
H7 H 0.4213 0.1316 1.1325 0.071 Uiso 1 1 calc R
O1 O 0.36864(17) 0.6757(2) 0.71834(14) 0.0619(7) Uani 1 1 d .
O2 O 0.24393(18) 0.6232(2) 0.70330(16) 0.0748(9) Uani 1 1 d .
O3 O 0.3372(2) 0.5352(2) 0.67241(18) 0.0984(12) Uani 1 1 d .
O4 O 0.32678(15) 0.8849(2) 0.68943(13) 0.0609(8) Uani 1 1 d .
O5 O 0.20703(17) 0.8238(2) 0.65015(13) 0.0669(8) Uani 1 1 d .
O6 O 0.22954(16) 0.8476(2) 0.87095(13) 0.0598(7) Uani 1 1 d .
O7 O 0.22229(17) 0.9343(2) 0.78052(15) 0.0619(7) Uani 1 1 d .
O8 O 0.17417(19) 0.9868(2) 0.86726(16) 0.0829(10) Uani 1 1 d .
O9 O 0.60097(14) 0.1746(2) 1.16723(11) 0.0512(7) Uani 1 1 d .
O11 O 0.29936(14) 0.65664(19) 0.85152(13) 0.0539(7) Uani 1 1 d .
O12 O 0.13487(16) 0.7421(2) 0.76013(15) 0.0605(8) Uani 1 1 d .
O13 O 0.25269(19) 0.9372(3) 0.59301(15) 0.0944(12) Uani 1 1 d .
O14 O 0.33520(15) 0.41249(19) 0.96809(13) 0.0550(7) Uani 1 1 d .
O15 O 0.38804(18) 0.0795(3) 1.03948(17) 0.0937(12) Uani 1 1 d .

loop_
_atom_site_aniso_label
_atom_site_aniso_U_11
_atom_site_aniso_U_22
_atom_site_aniso_U_33
_atom_site_aniso_U_23
_atom_site_aniso_U_13
_atom_site_aniso_U_12
C1 0.053(3) 0.079(4) 0.095(4) 0.011(3) 0.022(3) -0.002(3)
C2 0.036(2) 0.040(2) 0.048(2) 0.0021(17) 0.0002(17) 0.0064(17)
C3 0.055(2) 0.044(2) 0.041(2) -0.0021(18) -0.0018(18) 0.020(2)
C4 0.0378(19) 0.042(2) 0.039(2) 0.0001(17) 0.0070(16) 0.0006(17)
C5 0.0388(19) 0.042(2) 0.0345(18) 0.0004(16) 0.0066(15) 0.0042(17)
C6 0.045(2) 0.046(2) 0.041(2) 0.0065(17) 0.0069(16) 0.0012(18)
C7 0.0376(19) 0.044(2) 0.043(2) -0.0010(17) 0.0081(16) 0.0013(18)
C8 0.045(2) 0.043(2) 0.057(2) 0.0061(19) 0.0086(18) 0.0069(19)
C9 0.040(2) 0.064(3) 0.057(2) -0.001(2) 0.0129(18) 0.010(2)
C10 0.043(2) 0.069(3) 0.054(2) 0.010(2) 0.0194(18) 0.009(2)
C11 0.054(2) 0.045(3) 0.074(3) 0.018(2) 0.015(2) 0.002(2)
C12 0.054(2) 0.070(3) 0.073(3) 0.016(2) 0.019(2) 0.006(2)
C13 0.047(3) 0.097(4) 0.163(5) -0.084(4) -0.017(3) 0.009(3)
C14 0.057(3) 0.167(7) 0.261(8) -0.162(6) -0.081(4) 0.049(4)
C15 0.041(2) 0.058(3) 0.070(3) 0.010(2) 0.0156(19) 0.011(2)
C16 0.044(2) 0.060(3) 0.078(3) 0.013(2) 0.012(2) -0.001(2)
C17 0.076(3) 0.068(4) 0.100(4) -0.002(3) 0.008(3) -0.010(3)
C18 0.062(3) 0.096(4) 0.127(5) 0.008(4) 0.029(3) -0.016(3)
C19 0.112(5) 0.090(5) 0.135(6) -0.010(4) -0.012(5) -0.017(4)
C20 0.044(2) 0.095(4) 0.054(3) 0.007(2) 0.0112(19) 0.005(2)
C21 0.037(2) 0.064(3) 0.040(2) 0.0051(18) 0.0046(16) -0.0023(19)
C22 0.066(3) 0.066(3) 0.076(3) 0.012(3) 0.018(2) -0.009(3)
C23 0.049(2) 0.070(3) 0.056(2) 0.012(2) 0.0147(19) -0.003(2)
C24 0.075(4) 0.112(6) 0.183(8) 0.009(5) 0.020(5) -0.039(4)
C25 0.091(5) 0.086(5) 0.190(8) 0.000(5) -0.033(6) -0.028(4)
C26 0.092(4) 0.059(3) 0.086(4) -0.002(3) 0.014(3) 0.007(3)
C27 0.059(3) 0.106(5) 0.065(3) 0.002(3) 0.024(2) -0.006(3)
C28 0.066(3) 0.093(4) 0.065(3) -0.017(3) 0.016(2) 0.014(3)
C29 0.084(4) 0.209(8) 0.114(5) -0.026(5) -0.004(4) -0.050(5)
C30 0.083(4) 0.124(5) 0.099(4) 0.008(4) 0.039(3) 0.021(4)
C31 0.079(4) 0.115(6) 0.127(5) -0.017(4) 0.052(4) -0.024(4)
C32 0.133(6) 0.092(5) 0.154(6) -0.012(4) 0.077(5) -0.046(4)
C33 0.095(4) 0.089(4) 0.075(3) -0.018(3) 0.043(3) -0.032(4)
C34 0.098(4) 0.081(4) 0.064(3) 0.007(3) 0.022(3) -0.031(3)
C35 0.077(4) 0.154(7) 0.172(7) -0.043(6) 0.057(4) -0.005(5)
C36 0.089(6) 0.165(10) 0.223(11) -0.093(8) 0.078(6) -0.042(6)
C37 0.134(8) 0.133(8) 0.242(11) -0.067(7) 0.107(8) -0.077(6)
C38 0.074(3) 0.059(3) 0.061(3) -0.019(2) -0.021(2) 0.038(3)
C39 0.135(6) 0.084(4) 0.059(4) -0.027(3) -0.032(3) 0.059(4)
C40 0.201(8) 0.097(5) 0.039(3) -0.006(3) 0.001(4) 0.078(5)
C41 0.157(6) 0.082(4) 0.052(3) 0.013(3) 0.037(3) 0.050(4)
C42 0.085(3) 0.061(3) 0.051(3) 0.008(2) 0.011(2) 0.024(3)
Tb1 0.03025(9) 0.04363(12) 0.04362(11) 0.00343(9) 0.00692(7) 0.00154(9)
N1 0.081(3) 0.061(3) 0.056(2) -0.0035(19) 0.022(2) 0.009(2)
N2 0.053(2) 0.082(3) 0.048(2) 0.009(2) 0.0176(18) 0.005(2)
N3 0.0428(19) 0.051(2) 0.068(2) -0.009(2) 0.0047(17) 0.0037(17)
N4 0.0372(19) 0.080(3) 0.095(3) 0.003(2) 0.0039(19) -0.0094(19)
N5 0.0425(17) 0.055(2) 0.0555(19) 0.0148(16) 0.0144(15) 0.0121(16)
N6 0.056(2) 0.044(2) 0.057(2) 0.0010(16) 0.0141(16) -0.0053(16)
N7 0.0300(16) 0.089(3) 0.054(2) -0.0137(18) -0.0001(14) -0.0035(17)
O1 0.0602(18) 0.065(2) 0.0658(18) -0.0068(16) 0.0261(14) 0.0005(17)
O2 0.0618(19) 0.066(2) 0.095(2) -0.0222(18) 0.0122(17) -0.0022(17)
O3 0.129(3) 0.064(2) 0.112(3) -0.026(2) 0.050(2) 0.015(2)
O4 0.0416(15) 0.085(2) 0.0554(17) 0.0191(15) 0.0081(13) 0.0007(15)
O5 0.0544(17) 0.090(2) 0.0511(17) 0.0067(16) 0.0005(13) -0.0161(17)
O6 0.0591(17) 0.064(2) 0.0594(17) 0.0026(15) 0.0186(14) 0.0116(16)
O7 0.0723(19) 0.0508(19) 0.0647(19) 0.0046(14) 0.0191(15) 0.0026(15)
O8 0.084(2) 0.071(2) 0.095(2) -0.0255(19) 0.0218(19) 0.0174(19)
O9 0.0354(13) 0.075(2) 0.0408(14) 0.0019(13) 0.0033(11) -0.0074(14)
O11 0.0465(15) 0.0517(18) 0.0655(17) 0.0204(14) 0.0159(13) 0.0110(13)
O12 0.0332(14) 0.072(2) 0.0732(19) 0.0012(15) 0.0036(14) -0.0076(14)
O13 0.089(2) 0.133(3) 0.060(2) 0.049(2) 0.0123(17) 0.002(2)
O14 0.0460(15) 0.0475(17) 0.0766(18) 0.0207(14) 0.0243(13) 0.0079(13)
O15 0.0450(17) 0.116(3) 0.103(3) -0.056(2) -0.0219(18) 0.0154(19)

loop_
_atom_type_symbol
_atom_type_description
_atom_type_scat_dispersion_real
_atom_type_scat_dispersion_imag
_atom_type_scat_source
C C 0.0033 0.0016 'International Tables Vol C Tables 4.2.6.8 and 6.1.1.4'
H H 0.0000 0.0000 'International Tables Vol C Tables 4.2.6.8 and 6.1.1.4'
N N 0.0061 0.0033 'International Tables Vol C Tables 4.2.6.8 and 6.1.1.4'
O O 0.0106 0.0060 'International Tables Vol C Tables 4.2.6.8 and 6.1.1.4'
Tb Tb -0.1723 4.1537 'International Tables Vol C Tables 4.2.6.8 and 6.1.1.4'

loop_
_geom_angle_atom_site_label_1
_geom_angle_atom_site_label_2
_geom_angle_atom_site_label_3
_geom_angle
_geom_angle_site_symmetry_1
_geom_angle_site_symmetry_3
O12 C1 N4 125.1(5) . .
O12 C1 H1 117.4 . .
N4 C1 H1 117.4 . .
O9 C2 N7 120.5(3) . .
O9 C2 C3 119.9(3) . .
N7 C2 C3 119.6(3) . .
C42 C3 C38 118.4(4) . .
C42 C3 C2 116.8(4) . .
C38 C3 C2 124.7(4) . .
O11 C4 N5 120.8(3) . .
O11 C4 C5 120.1(3) . .
N5 C4 C5 119.1(3) . .
C6 C5 C7 118.6(3) . .
C6 C5 C4 117.0(3) . .
C7 C5 C4 124.3(3) . .
C10 C6 C5 121.1(3) . .
C10 C6 H6 119.5 . .
C5 C6 H6 119.5 . .
O14 C7 C8 122.8(3) . .
O14 C7 C5 117.8(3) . .
C8 C7 C5 119.4(3) . .
C9 C8 C7 120.5(4) . .
C9 C8 H8 119.8 . .
C7 C8 H8 119.8 . .
C8 C9 C10 120.9(4) . .
C8 C9 H9 119.6 . .
C10 C9 H9 119.6 . .
C6 C10 C9 119.6(4) . .
C6 C10 H10 120.2 . .
C9 C10 H10 120.2 . .
O14 C11 C12 107.1(3) . .
O14 C11 H11A 110.3 . .
C12 C11 H11A 110.3 . .
O14 C11 H11B 110.3 . .
C12 C11 H11B 110.3 . .
H11A C11 H11B 108.5 . .
N6 C12 C11 110.1(3) . .
N6 C12 H12A 109.6 . .
C11 C12 H12A 109.6 . .
N6 C12 H12B 109.6 . .
C11 C12 H12B 109.6 . .
H12A C12 H12B 108.2 . .
C14 C13 N6 124.0(4) . .
C14 C13 H13A 106.3 . .
N6 C13 H13A 106.3 . .
C14 C13 H13B 106.3 . .
N6 C13 H13B 106.3 . .
H13A C13 H13B 106.4 . .
C13 C14 O15 118.3(5) . .
C13 C14 H14A 107.7 . .
O15 C14 H14A 107.7 . .
C13 C14 H14B 107.7 . .
O15 C14 H14B 107.7 . .
H14A C14 H14B 107.1 . .
N5 C15 C16 111.4(3) . .
N5 C15 H15A 109.3 . .
C16 C15 H15A 109.3 . .
N5 C15 H15B 109.3 . .
C16 C15 H15B 109.3 . .
H15A C15 H15B 108.0 . .
C18 C16 C17 118.4(5) . .
C18 C16 C15 121.0(5) . .
C17 C16 C15 120.6(4) . .
C16 C17 C19 120.9(5) . .
C16 C17 H17 119.5 . .
C19 C17 H17 119.5 . .
C16 C18 C24 120.1(6) . .
C16 C18 H18 119.9 . .
C24 C18 H18 119.9 . .
C25 C19 C17 119.2(7) . .
C25 C19 H19 120.4 . .
C17 C19 H19 120.4 . .
N7 C20 C21 111.9(3) . .
N7 C20 H20A 109.2 . .
C21 C20 H20A 109.2 . .
N7 C20 H20B 109.2 . .
C21 C20 H20B 109.2 . .
H20A C20 H20B 107.9 . .
C22 C21 C23 118.6(4) . .
C22 C21 C20 120.7(4) . .
C23 C21 C20 120.7(4) . .
C21 C22 C26 121.2(4) . .
C21 C22 H22 119.4 . .
C26 C22 H22 119.4 . .
C27 C23 C21 119.8(4) . .
C27 C23 H23 120.1 . .
C21 C23 H23 120.1 . .
C25 C24 C18 121.2(7) . .
C25 C24 H24 119.4 . .
C18 C24 H24 119.4 . .
C24 C25 C19 120.1(7) . .
C24 C25 H25 120.0 . .
C19 C25 H25 120.0 . .
C28 C26 C22 119.9(5) . .
C28 C26 H26 120.0 . .
C22 C26 H26 120.0 . .
C28 C27 C23 120.8(5) . .
C28 C27 H27 119.6 . .
C23 C27 H27 119.6 . .
C27 C28 C26 119.7(5) . .
C27 C28 H28 120.2 . .
C26 C28 H28 120.2 . .
N4 C29 H29A 109.5 . .
N4 C29 H29B 109.5 . .
H29A C29 H29B 109.5 . .
N4 C29 H29C 109.5 . .
H29A C29 H29C 109.5 . .
H29B C29 H29C 109.5 . .
N4 C30 H30A 109.5 . .
N4 C30 H30B 109.5 . .
H30A C30 H30B 109.5 . .
N4 C30 H30C 109.5 . .
H30A C30 H30C 109.5 . .
H30B C30 H30C 109.5 . .
C33 C31 C35 122.3(7) . .
C33 C31 H31 118.8 . .
C35 C31 H31 118.8 . .
C33 C32 C37 120.7(8) . .
C33 C32 H32 119.6 . .
C37 C32 H32 119.6 . .
C31 C33 C32 116.4(6) . .
C31 C33 C34 122.2(5) . .
C32 C33 C34 121.3(6) . .
N6 C34 C33 117.4(4) . .
N6 C34 H34A 107.9 . .
C33 C34 H34A 107.9 . .
N6 C34 H34B 107.9 . .
C33 C34 H34B 107.9 . .
H34A C34 H34B 107.2 . .
C36 C35 C31 119.3(8) . .
C36 C35 H35 120.4 . .
C31 C35 H35 120.4 . .
C37 C36 C35 119.7(9) . .
C37 C36 H36 120.2 . .
C35 C36 H36 120.2 . .
C36 C37 C32 121.5(9) . .
C36 C37 H37 119.2 . .
C32 C37 H37 119.2 . .
O15 C38 C39 124.5(5) . .
O15 C38 C3 117.1(4) . .
C39 C38 C3 118.3(5) . .
C40 C39 C38 122.5(6) . .
C40 C39 H39 118.8 . .
C38 C39 H39 118.8 . .
C39 C40 C41 119.7(6) . .
C39 C40 H40 120.2 . .
C41 C40 H40 120.2 . .
C40 C41 C42 119.8(6) . .
C40 C41 H41 120.1 . .
C42 C41 H41 120.1 . .
C41 C42 C3 121.2(5) . .
C41 C42 H42 119.4 . .
C3 C42 H42 119.4 . .
O9 Tb1 O11 80.51(9) 3_667 .
O9 Tb1 O12 149.88(9) 3_667 .
O11 Tb1 O12 86.28(9) . .
O9 Tb1 O7 87.47(10) 3_667 .
O11 Tb1 O7 127.58(9) . .
O12 Tb1 O7 79.34(9) . .
O9 Tb1 O1 80.31(10) 3_667 .
O11 Tb1 O1 81.47(9) . .
O12 Tb1 O1 124.43(10) . .
O7 Tb1 O1 146.19(10) . .
O9 Tb1 O5 127.48(9) 3_667 .
O11 Tb1 O5 148.24(10) . .
O12 Tb1 O5 74.77(10) . .
O7 Tb1 O5 74.23(10) . .
O1 Tb1 O5 88.45(10) . .
O9 Tb1 O2 128.36(10) 3_667 .
O11 Tb1 O2 74.96(10) . .
O12 Tb1 O2 72.64(10) . .
O7 Tb1 O2 142.81(10) . .
O1 Tb1 O2 51.82(10) . .
O5 Tb1 O2 75.16(10) . .
O9 Tb1 O4 76.24(9) 3_667 .
O11 Tb1 O4 150.11(8) . .
O12 Tb1 O4 122.86(9) . .
O7 Tb1 O4 70.12(9) . .
O1 Tb1 O4 76.36(10) . .
O5 Tb1 O4 51.28(9) . .
O2 Tb1 O4 105.46(10) . .
O9 Tb1 O6 79.44(8) 3_667 .
O11 Tb1 O6 76.40(9) . .
O12 Tb1 O6 71.16(9) . .
O7 Tb1 O6 51.21(9) . .
O1 Tb1 O6 152.08(9) . .
O5 Tb1 O6 119.21(10) . .
O2 Tb1 O6 134.69(10) . .
O4 Tb1 O6 116.74(10) . .
O3 N1 O2 121.5(4) . .
O3 N1 O1 123.0(4) . .
O2 N1 O1 115.5(4) . .
O13 N2 O4 121.8(4) . .
O13 N2 O5 122.6(4) . .
O4 N2 O5 115.7(3) . .
O8 N3 O6 121.3(4) . .
O8 N3 O7 121.8(4) . .
O6 N3 O7 116.9(3) . .
C1 N4 C30 122.7(4) . .
C1 N4 C29 120.6(5) . .
C30 N4 C29 116.7(4) . .
C4 N5 C15 125.3(3) . .
C4 N5 H5 117.4 . .
C15 N5 H5 117.4 . .
C13 N6 C12 114.4(4) . .
C13 N6 C34 113.3(4) . .
C12 N6 C34 115.4(3) . .
C2 N7 C20 126.0(3) . .
C2 N7 H7 117.0 . .
C20 N7 H7 117.0 . .
N1 O1 Tb1 97.0(2) . .
N1 O2 Tb1 95.3(3) . .
N2 O4 Tb1 96.1(2) . .
N2 O5 Tb1 96.3(2) . .
N3 O6 Tb1 94.2(2) . .
N3 O7 Tb1 97.6(2) . .
C2 O9 Tb1 174.7(3) . 3_667
C4 O11 Tb1 178.8(3) . .
C1 O12 Tb1 134.1(3) . .
C7 O14 C11 119.0(3) . .
C38 O15 C14 122.4(5) . .

loop_
_geom_bond_atom_site_label_1
_geom_bond_atom_site_label_2
_geom_bond_distance
_geom_bond_site_symmetry_2
C1 O12 1.209(5) .
C1 N4 1.321(5) .
C1 H1 0.9300 .
C2 O9 1.252(4) .
C2 N7 1.304(4) .
C2 C3 1.489(5) .
C3 C42 1.390(5) .
C3 C38 1.406(6) .
C4 O11 1.249(4) .
C4 N5 1.324(4) .
C4 C5 1.492(4) .
C5 C6 1.396(4) .
C5 C7 1.411(5) .
C6 C10 1.378(5) .
C6 H6 0.9300 .
C7 O14 1.355(4) .
C7 C8 1.392(5) .
C8 C9 1.371(5) .
C8 H8 0.9300 .
C9 C10 1.379(5) .
C9 H9 0.9300 .
C10 H10 0.9300 .
C11 O14 1.437(4) .
C11 C12 1.511(5) .
C11 H11A 0.9700 .
C11 H11B 0.9700 .
C12 N6 1.446(5) .
C12 H12A 0.9700 .
C12 H12B 0.9700 .
C13 C14 1.276(6) .
C13 N6 1.441(5) .
C13 H13A 0.9700 .
C13 H13B 0.9700 .
C14 O15 1.442(5) .
C14 H14A 0.9700 .
C14 H14B 0.9700 .
C15 N5 1.461(4) .
C15 C16 1.511(6) .
C15 H15A 0.9700 .
C15 H15B 0.9700 .
C16 C18 1.371(6) .
C16 C17 1.372(6) .
C17 C19 1.381(7) .
C17 H17 0.9300 .
C18 C24 1.378(8) .
C18 H18 0.9300 .
C19 C25 1.373(9) .
C19 H19 0.9300 .
C20 N7 1.459(4) .
C20 C21 1.505(5) .
C20 H20A 0.9700 .
C20 H20B 0.9700 .
C21 C22 1.377(6) .
C21 C23 1.386(5) .
C22 C26 1.379(6) .
C22 H22 0.9300 .
C23 C27 1.386(6) .
C23 H23 0.9300 .
C24 C25 1.332(9) .
C24 H24 0.9300 .
C25 H25 0.9300 .
C26 C28 1.372(6) .
C26 H26 0.9300 .
C27 C28 1.366(7) .
C27 H27 0.9300 .
C28 H28 0.9300 .
C29 N4 1.462(6) .
C29 H29A 0.9600 .
C29 H29B 0.9600 .
C29 H29C 0.9600 .
C30 N4 1.454(6) .
C30 H30A 0.9600 .
C30 H30B 0.9600 .
C30 H30C 0.9600 .
C31 C33 1.373(8) .
C31 C35 1.389(8) .
C31 H31 0.9300 .
C32 C33 1.376(7) .
C32 C37 1.382(9) .
C32 H32 0.9300 .
C33 C34 1.510(7) .
C34 N6 1.456(5) .
C34 H34A 0.9700 .
C34 H34B 0.9700 .
C35 C36 1.354(10) .
C35 H35 0.9300 .
C36 C37 1.335(11) .
C36 H36 0.9300 .
C37 H37 0.9300 .
C38 O15 1.340(6) .
C38 C39 1.394(6) .
C39 C40 1.347(8) .
C39 H39 0.9300 .
C40 C41 1.374(8) .
C40 H40 0.9300 .
C41 C42 1.382(6) .
C41 H41 0.9300 .
C42 H42 0.9300 .
Tb1 O9 2.284(2) 3_667
Tb1 O11 2.296(2) .
Tb1 O12 2.338(3) .
Tb1 O7 2.444(3) .
Tb1 O1 2.444(3) .
Tb1 O5 2.480(3) .
Tb1 O2 2.486(3) .
Tb1 O4 2.489(3) .
Tb1 O6 2.516(3) .
N1 O3 1.215(4) .
N1 O2 1.268(4) .
N1 O1 1.279(4) .
N2 O13 1.211(4) .
N2 O4 1.266(4) .
N2 O5 1.274(4) .
N3 O8 1.219(4) .
N3 O6 1.257(4) .
N3 O7 1.260(4) .
N5 H5 0.8600 .
N7 H7 0.8600 .
O9 Tb1 2.284(2) 3_667

loop_
_geom_torsion_atom_site_label_1
_geom_torsion_atom_site_label_2
_geom_torsion_atom_site_label_3
_geom_torsion_atom_site_label_4
_geom_torsion
_geom_torsion_site_symmetry_1
_geom_torsion_site_symmetry_4
O9 C2 C3 C42 -9.7(5) . .
N7 C2 C3 C42 169.5(4) . .
O9 C2 C3 C38 169.7(4) . .
N7 C2 C3 C38 -11.2(6) . .
O11 C4 C5 C6 14.1(5) . .
N5 C4 C5 C6 -165.2(3) . .
O11 C4 C5 C7 -164.4(3) . .
N5 C4 C5 C7 16.3(5) . .
C7 C5 C6 C10 -0.8(5) . .
C4 C5 C6 C10 -179.4(3) . .
C6 C5 C7 O14 -178.7(3) . .
C4 C5 C7 O14 -0.2(5) . .
C6 C5 C7 C8 0.3(5) . .
C4 C5 C7 C8 178.7(3) . .
O14 C7 C8 C9 179.2(3) . .
C5 C7 C8 C9 0.3(5) . .
C7 C8 C9 C10 -0.3(6) . .
C5 C6 C10 C9 0.9(6) . .
C8 C9 C10 C6 -0.3(6) . .
O14 C11 C12 N6 -178.0(3) . .
N6 C13 C14 O15 -12.2(12) . .
N5 C15 C16 C18 126.5(4) . .
N5 C15 C16 C17 -56.6(5) . .
C18 C16 C17 C19 1.6(8) . .
C15 C16 C17 C19 -175.4(5) . .
C17 C16 C18 C24 -2.2(8) . .
C15 C16 C18 C24 174.8(5) . .
C16 C17 C19 C25 0.6(9) . .
N7 C20 C21 C22 -64.9(5) . .
N7 C20 C21 C23 116.5(4) . .
C23 C21 C22 C26 -0.7(6) . .
C20 C21 C22 C26 -179.2(4) . .
C22 C21 C23 C27 0.2(6) . .
C20 C21 C23 C27 178.8(4) . .
C16 C18 C24 C25 0.7(11) . .
C18 C24 C25 C19 1.6(12) . .
C17 C19 C25 C24 -2.2(11) . .
C21 C22 C26 C28 0.7(7) . .
C21 C23 C27 C28 0.3(7) . .
C23 C27 C28 C26 -0.3(7) . .
C22 C26 C28 C27 -0.2(7) . .
C35 C31 C33 C32 -0.4(9) . .
C35 C31 C33 C34 179.9(5) . .
C37 C32 C33 C31 -0.4(9) . .
C37 C32 C33 C34 179.3(6) . .
C31 C33 C34 N6 -64.8(7) . .
C32 C33 C34 N6 115.6(5) . .
C33 C31 C35 C36 1.5(10) . .
C31 C35 C36 C37 -1.7(13) . .
C35 C36 C37 C32 0.9(16) . .
C33 C32 C37 C36 0.2(13) . .
C42 C3 C38 O15 178.6(4) . .
C2 C3 C38 O15 -0.8(6) . .
C42 C3 C38 C39 0.1(6) . .
C2 C3 C38 C39 -179.2(4) . .
O15 C38 C39 C40 -179.3(5) . .
C3 C38 C39 C40 -1.0(8) . .
C38 C39 C40 C41 1.3(9) . .
C39 C40 C41 C42 -0.8(9) . .
C40 C41 C42 C3 0.0(7) . .
C38 C3 C42 C41 0.3(6) . .
C2 C3 C42 C41 179.7(4) . .
O12 C1 N4 C30 -0.3(8) . .
O12 C1 N4 C29 176.8(5) . .
O11 C4 N5 C15 7.4(6) . .
C5 C4 N5 C15 -173.4(3) . .
C16 C15 N5 C4 99.5(4) . .
C14 C13 N6 C12 116.7(8) . .
C14 C13 N6 C34 -108.1(8) . .
C11 C12 N6 C13 -83.5(5) . .
C11 C12 N6 C34 142.4(4) . .
C33 C34 N6 C13 -53.9(6) . .
C33 C34 N6 C12 80.7(6) . .
O9 C2 N7 C20 -2.8(6) . .
C3 C2 N7 C20 178.1(4) . .
C21 C20 N7 C2 132.3(4) . .
O3 N1 O1 Tb1 -172.7(4) . .
O2 N1 O1 Tb1 6.3(4) . .
O9 Tb1 O1 N1 155.6(2) 3_667 .
O11 Tb1 O1 N1 73.9(2) . .
O12 Tb1 O1 N1 -5.6(3) . .
O7 Tb1 O1 N1 -134.0(2) . .
O5 Tb1 O1 N1 -75.9(2) . .
O2 Tb1 O1 N1 -3.7(2) . .
O4 Tb1 O1 N1 -126.3(2) . .
O6 Tb1 O1 N1 111.6(3) . .
O3 N1 O2 Tb1 172.9(4) . .
O1 N1 O2 Tb1 -6.1(4) . .
O9 Tb1 O2 N1 -22.7(3) 3_667 .
O11 Tb1 O2 N1 -87.2(2) . .
O12 Tb1 O2 N1 -178.0(3) . .
O7 Tb1 O2 N1 139.1(2) . .
O1 Tb1 O2 N1 3.7(2) . .
O5 Tb1 O2 N1 103.6(2) . .
O4 Tb1 O2 N1 61.8(2) . .
O6 Tb1 O2 N1 -139.8(2) . .
O13 N2 O4 Tb1 171.5(3) . .
O5 N2 O4 Tb1 -7.6(3) . .
O9 Tb1 O4 N2 -173.2(2) 3_667 .
O11 Tb1 O4 N2 146.9(2) . .
O12 Tb1 O4 N2 -18.8(3) . .
O7 Tb1 O4 N2 -80.9(2) . .
O1 Tb1 O4 N2 103.6(2) . .
O5 Tb1 O4 N2 4.5(2) . .
O2 Tb1 O4 N2 60.3(2) . .
O6 Tb1 O4 N2 -102.7(2) . .
O13 N2 O5 Tb1 -171.5(4) . .
O4 N2 O5 Tb1 7.6(3) . .
O9 Tb1 O5 N2 -1.6(3) 3_667 .
O11 Tb1 O5 N2 -149.2(2) . .
O12 Tb1 O5 N2 155.4(2) . .
O7 Tb1 O5 N2 72.4(2) . .
O1 Tb1 O5 N2 -78.2(2) . .
O2 Tb1 O5 N2 -128.9(2) . .
O4 Tb1 O5 N2 -4.5(2) . .
O6 Tb1 O5 N2 97.8(2) . .
O8 N3 O6 Tb1 174.6(3) . .
O7 N3 O6 Tb1 -4.4(3) . .
O9 Tb1 O6 N3 97.9(2) 3_667 .
O11 Tb1 O6 N3 -179.4(2) . .
O12 Tb1 O6 N3 -88.7(2) . .
O7 Tb1 O6 N3 2.60(19) . .
O1 Tb1 O6 N3 142.1(2) . .
O5 Tb1 O6 N3 -29.3(2) . .
O2 Tb1 O6 N3 -127.4(2) . .
O4 Tb1 O6 N3 29.3(2) . .
O8 N3 O7 Tb1 -174.4(3) . .
O6 N3 O7 Tb1 4.6(3) . .
O9 Tb1 O7 N3 -81.1(2) 3_667 .
O11 Tb1 O7 N3 -5.1(3) . .
O12 Tb1 O7 N3 71.7(2) . .
O1 Tb1 O7 N3 -149.4(2) . .
O5 Tb1 O7 N3 148.7(2) . .
O2 Tb1 O7 N3 113.1(2) . .
O4 Tb1 O7 N3 -157.4(2) . .
O6 Tb1 O7 N3 -2.61(19) . .
N7 C2 O9 Tb1 -95(3) . 3_667
C3 C2 O9 Tb1 84(3) . 3_667
N5 C4 O11 Tb1 -76(13) . .
C5 C4 O11 Tb1 105(13) . .
O9 Tb1 O11 C4 -163(13) 3_667 .
O12 Tb1 O11 C4 44(13) . .
O7 Tb1 O11 C4 118(13) . .
O1 Tb1 O11 C4 -81(13) . .
O5 Tb1 O11 C4 -9(13) . .
O2 Tb1 O11 C4 -29(13) . .
O4 Tb1 O11 C4 -124(13) . .
O6 Tb1 O11 C4 116(13) . .
N4 C1 O12 Tb1 -175.6(3) . .
O9 Tb1 O12 C1 175.1(4) 3_667 .
O11 Tb1 O12 C1 -121.1(4) . .
O7 Tb1 O12 C1 109.5(4) . .
O1 Tb1 O12 C1 -44.1(4) . .
O5 Tb1 O12 C1 33.1(4) . .
O2 Tb1 O12 C1 -45.7(4) . .
O4 Tb1 O12 C1 51.8(4) . .
O6 Tb1 O12 C1 162.0(4) . .
C8 C7 O14 C11 -4.4(5) . .
C5 C7 O14 C11 174.5(3) . .
C12 C11 O14 C7 -168.7(3) . .
C39 C38 O15 C14 -15.8(7) . .
C3 C38 O15 C14 165.9(4) . .
C13 C14 O15 C38 -101.5(8) . .
